data_7251856
loop_
_publ_author_name
'Kuncov\'a, Lucie'
'Lazarov\'a, Jana'
'Kotek, Jan'
'Kub\'i\<cek, Vojt\<ech'
'Hermann, Petr'

_publ_section_title
;
 Dipyridinophane ligands -- synthesis and coordination study
;
_journal_issue 20
_journal_name_full 'RSC Advances'
_journal_page_first 18220
_journal_page_last 18231
_journal_paper_doi 10.1039/D6RA00469E
_journal_volume 16
_journal_year 2026
_chemical_formula_moiety 'C18 H22 N4 Ni O6, 2(H2 O)'
_chemical_formula_sum 'C18 H26 N4 Ni O8'
_chemical_formula_weight 485.14
_space_group_crystal_system monoclinic
_space_group_IT_number 15
_space_group_name_Hall '-C 2yc'
_space_group_name_H-M_alt 'C 1 2/c 1'
_atom_sites_solution_hydrogens mixed
_atom_sites_solution_primary direct
_atom_sites_solution_secondary difmap
_audit_creation_method SHELXL-2017/1
_audit_update_record
;
2025-12-16 deposited with the CCDC.	2026-03-16 downloaded from the CCDC.
;
_cell_angle_alpha 90
_cell_angle_beta 108.6340(10)
_cell_angle_gamma 90
_cell_formula_units_Z 4
_cell_length_a 15.8485(5)
_cell_length_b 14.0168(4)
_cell_length_c 9.6438(4)
_cell_measurement_reflns_used 9950
_cell_measurement_temperature 120(2)
_cell_measurement_theta_max 28.2574
_cell_measurement_theta_min 3.2947
_cell_volume 2030.02(12)
_computing_cell_refinement 'SAINT V8.40B (Bruker AXS LLC, 2019)'
_computing_data_collection 'Bruker Instrument Service v8.5.1.2 Release'
_computing_data_reduction 'SAINT V8.40B (Bruker AXS LLC, 2019)'
_computing_structure_refinement 'SHELXL-2017/1 (Sheldrick, 2017)'
_computing_structure_solution 'XT, VERSION 2018/2'
_diffrn_ambient_temperature 120(2)
_diffrn_detector_area_resol_mean 7.391
_diffrn_measured_fraction_theta_full 0.997
_diffrn_measured_fraction_theta_max 0.997
_diffrn_measurement_device 'KAPPA diffractometer'
_diffrn_measurement_device_type 'Bruker D8 QUEST'
_diffrn_measurement_method '\w and \f scans'
_diffrn_radiation_monochromator 'multilayer mirror'
_diffrn_radiation_type MoK\a
_diffrn_radiation_wavelength 0.71073
_diffrn_reflns_av_R_equivalents 0.0187
_diffrn_reflns_av_unetI/netI 0.0129
_diffrn_reflns_Laue_measured_fraction_full 0.997
_diffrn_reflns_Laue_measured_fraction_max 0.997
_diffrn_reflns_limit_h_max 21
_diffrn_reflns_limit_h_min -21
_diffrn_reflns_limit_k_max 18
_diffrn_reflns_limit_k_min -18
_diffrn_reflns_limit_l_max 12
_diffrn_reflns_limit_l_min -11
_diffrn_reflns_number 14004
_diffrn_reflns_point_group_measured_fraction_full 0.997
_diffrn_reflns_point_group_measured_fraction_max 0.997
_diffrn_reflns_theta_full 25.242
_diffrn_reflns_theta_max 28.287
_diffrn_reflns_theta_min 3.295
_diffrn_source 'microfocus sealed tube'
_diffrn_source_type 'INCOATEC I\mS'
_exptl_absorpt_coefficient_mu 1.011
_exptl_absorpt_correction_T_max 0.89
_exptl_absorpt_correction_T_min 0.76
_exptl_absorpt_correction_type multi-scan
_exptl_absorpt_process_details
;
Krause, L., Herbst-Irmer, R., Sheldrick, G. M., Stalke, D. (2015).
"Comparison of silver and molybdenum microfocus X-ray sources for
single-crystal structure determination"
J. Appl. Cryst. 48, 3-10.
doi:10.1107/S1600576714022985
;
_exptl_crystal_colour 'light purple'
_exptl_crystal_density_diffrn 1.587
_exptl_crystal_description bar
_exptl_crystal_F_000 1016
_exptl_crystal_size_max 0.460
_exptl_crystal_size_mid 0.174
_exptl_crystal_size_min 0.116
_refine_diff_density_max 0.387
_refine_diff_density_min -0.285
_refine_diff_density_rms 0.045
_refine_ls_extinction_method none
_refine_ls_goodness_of_fit_ref 1.071
_refine_ls_hydrogen_treatment mixed
_refine_ls_matrix_type full
_refine_ls_number_parameters 165
_refine_ls_number_reflns 2513
_refine_ls_number_restraints 0
_refine_ls_restrained_S_all 1.071
_refine_ls_R_factor_all 0.0220
_refine_ls_R_factor_gt 0.0216
_refine_ls_shift/su_max 0.001
_refine_ls_shift/su_mean 0.000
_refine_ls_structure_factor_coef Fsqd
_refine_ls_weighting_details 'w=1/[\s^2^(Fo^2^)+(0.0182P)^2^+2.5029P] where P=(Fo^2^+2Fc^2^)/3'
_refine_ls_weighting_scheme calc
_refine_ls_wR_factor_gt 0.0529
_refine_ls_wR_factor_ref 0.0532
_reflns_Friedel_coverage 0.000
_reflns_number_gt 2471
_reflns_number_total 2513
_reflns_threshold_expression 'I > 2\s(I)'
_cod_data_source_file d6ra00469e2.cif
_cod_data_source_block py2n2_karboxni
_cod_depositor_comments
;
The following automatic conversions were performed:

data item '_exptl_absorpt_correction_type' value 'Multi-Scan' was
changed to 'multi-scan' in accordance with the
/home/data/users/saulius/crontab/automatic-downloads/rss-feeds/RSC/lib/dictionaries/cif_core.dic
dictionary named 'cif_core.dic' version 2.4.2 last updated on
2011-04-26.

Automatic conversion script
Id: cif_fix_values 8170 2020-07-09 18:12:32Z antanas 
;
_cod_original_sg_symbol_H-M 'C 2/c'
_cod_database_code 7251856
_shelx_shelxl_version_number 2017/1
_shelx_space_group_comment
;
The symmetry employed for this shelxl refinement is uniquely defined
by the following loop, which should always be used as a source of
symmetry information in preference to the above space-group names.
They are only intended as comments.
;
_shelx_estimated_absorpt_t_min 0.653
_shelx_estimated_absorpt_t_max 0.892

loop_
_space_group_symop_operation_xyz
'x, y, z'
'-x, y, -z+1/2'
'x+1/2, y+1/2, z'
'-x+1/2, y+1/2, -z+1/2'
'-x, -y, -z'
'x, -y, z-1/2'
'-x+1/2, -y+1/2, -z'
'x+1/2, -y+1/2, z-1/2'

loop_
_atom_site_label
_atom_site_type_symbol
_atom_site_fract_x
_atom_site_fract_y
_atom_site_fract_z
_atom_site_U_iso_or_equiv
_atom_site_adp_type
_atom_site_occupancy
_atom_site_site_symmetry_order
_atom_site_calc_flag
_atom_site_refinement_flags_posn
_atom_site_refinement_flags_adp
_atom_site_refinement_flags_occupancy
_atom_site_disorder_assembly
_atom_site_disorder_group
Ni1 Ni 0.500000 0.19065(2) 0.750000 0.01213(6) Uani 1 2 d S T P . .
N1 N 0.58182(6) 0.29642(7) 0.73539(11) 0.01419(18) Uani 1 1 d . . . . .
C2 C 0.63572(7) 0.33296(8) 0.86049(13) 0.0151(2) Uani 1 1 d . . . . .
C3 C 0.64278(8) 0.27385(9) 0.99425(13) 0.0182(2) Uani 1 1 d . . . . .
H31 H 0.6840(11) 0.2223(12) 0.9982(17) 0.023(4) Uiso 1 1 d . . . . .
H32 H 0.6644(11) 0.3123(11) 1.0817(18) 0.022(4) Uiso 1 1 d . . . . .
N4 N 0.55743(6) 0.22649(7) 0.98604(10) 0.01396(18) Uani 1 1 d . . . . .
C5 C 0.49501(8) 0.29288(9) 1.02390(13) 0.0191(2) Uani 1 1 d . . . . .
H51 H 0.529777 0.342105 1.092043 0.023 Uiso 1 1 calc R U . . .
H52 H 0.459989 0.256915 1.075019 0.023 Uiso 1 1 calc R U . . .
C6 C 0.56779(7) 0.34112(8) 0.60829(13) 0.0164(2) Uani 1 1 d . . . . .
C7 C 0.68178(7) 0.41722(8) 0.86094(14) 0.0184(2) Uani 1 1 d . . . . .
H71 H 0.720439 0.442865 0.949726 0.022 Uiso 1 1 calc R U . . .
C8 C 0.67000(8) 0.46313(9) 0.72854(15) 0.0237(3) Uani 1 1 d . . . . .
H81 H 0.701945 0.520037 0.725618 0.028 Uiso 1 1 calc R U . . .
C9 C 0.61161(9) 0.42591(9) 0.60063(14) 0.0235(3) Uani 1 1 d . . . . .
H91 H 0.601757 0.457613 0.509753 0.028 Uiso 1 1 calc R U . . .
C10 C 0.57342(7) 0.14077(8) 1.08068(12) 0.0155(2) Uani 1 1 d . . . . .
H101 H 0.610845 0.095909 1.046574 0.019 Uiso 1 1 calc R U . . .
H102 H 0.515505 0.109050 1.066978 0.019 Uiso 1 1 calc R U . . .
C11 C 0.61845(7) 0.15805(8) 1.24527(12) 0.0156(2) Uani 1 1 d . . . . .
O111 O 0.64348(6) 0.23991(6) 1.28936(9) 0.02084(18) Uani 1 1 d . . . . .
O112 O 0.62591(6) 0.08545(6) 1.32599(9) 0.02089(18) Uani 1 1 d . . . . .
O1W O 0.59221(6) 0.09284(7) 0.74586(11) 0.0238(2) Uani 1 1 d . . . . .
H11W H 0.6304(13) 0.1080(14) 0.709(2) 0.040(5) Uiso 1 1 d . . . . .
H12W H 0.5973(13) 0.0359(15) 0.767(2) 0.045(5) Uiso 1 1 d . . . . .
O2W O 0.70936(6) 0.13889(7) 0.61081(10) 0.02219(19) Uani 1 1 d . . . . .
H21W H 0.7458(14) 0.1799(15) 0.626(2) 0.043(6) Uiso 1 1 d . . . . .
H22W H 0.6881(13) 0.1303(14) 0.522(2) 0.038(5) Uiso 1 1 d . . . . .

loop_
_atom_site_aniso_label
_atom_site_aniso_U_11
_atom_site_aniso_U_22
_atom_site_aniso_U_33
_atom_site_aniso_U_23
_atom_site_aniso_U_13
_atom_site_aniso_U_12
Ni1 0.01109(10) 0.01001(10) 0.01655(11) 0.000 0.00619(7) 0.000
N1 0.0115(4) 0.0127(4) 0.0195(5) 0.0009(3) 0.0065(3) 0.0005(3)
C2 0.0116(5) 0.0135(5) 0.0209(5) 0.0005(4) 0.0061(4) 0.0008(4)
C3 0.0133(5) 0.0194(5) 0.0207(6) 0.0026(4) 0.0038(4) -0.0036(4)
N4 0.0125(4) 0.0126(4) 0.0177(4) 0.0005(3) 0.0062(3) -0.0001(3)
C5 0.0186(5) 0.0204(5) 0.0185(5) -0.0027(4) 0.0065(4) 0.0050(4)
C6 0.0138(5) 0.0156(5) 0.0207(5) 0.0022(4) 0.0068(4) 0.0000(4)
C7 0.0144(5) 0.0153(5) 0.0252(6) -0.0010(4) 0.0058(4) -0.0013(4)
C8 0.0217(6) 0.0170(5) 0.0320(7) 0.0034(5) 0.0079(5) -0.0062(5)
C9 0.0239(6) 0.0205(6) 0.0255(6) 0.0068(5) 0.0069(5) -0.0051(5)
C10 0.0175(5) 0.0131(5) 0.0162(5) -0.0001(4) 0.0060(4) -0.0021(4)
C11 0.0143(5) 0.0166(5) 0.0171(5) -0.0016(4) 0.0065(4) -0.0004(4)
O111 0.0248(4) 0.0165(4) 0.0198(4) -0.0033(3) 0.0052(3) -0.0047(3)
O112 0.0284(5) 0.0165(4) 0.0166(4) -0.0004(3) 0.0057(3) -0.0031(3)
O1W 0.0257(5) 0.0144(4) 0.0395(5) 0.0076(4) 0.0221(4) 0.0068(3)
O2W 0.0201(4) 0.0288(5) 0.0171(4) 0.0024(4) 0.0051(3) -0.0046(4)

loop_
_atom_type_symbol
_atom_type_description
_atom_type_scat_dispersion_real
_atom_type_scat_dispersion_imag
_atom_type_scat_source
C C 0.0033 0.0016 'International Tables Vol C Tables 4.2.6.8 and 6.1.1.4'
H H 0.0000 0.0000 'International Tables Vol C Tables 4.2.6.8 and 6.1.1.4'
N N 0.0061 0.0033 'International Tables Vol C Tables 4.2.6.8 and 6.1.1.4'
Ni Ni 0.3393 1.1124 'International Tables Vol C Tables 4.2.6.8 and 6.1.1.4'
O O 0.0106 0.0060 'International Tables Vol C Tables 4.2.6.8 and 6.1.1.4'

loop_
_geom_angle_atom_site_label_1
_geom_angle_atom_site_label_2
_geom_angle_atom_site_label_3
_geom_angle
_geom_angle_site_symmetry_1
_geom_angle_site_symmetry_3
_geom_angle_publ_flag
N1 Ni1 N1 84.58(5) . 2_656 ?
N1 Ni1 O1W 174.37(4) . 2_656 ?
N1 Ni1 O1W 90.70(4) 2_656 2_656 ?
N1 Ni1 O1W 90.70(4) . . ?
N1 Ni1 O1W 174.37(4) 2_656 . ?
O1W Ni1 O1W 94.17(6) 2_656 . ?
N1 Ni1 N4 79.82(4) . 2_656 ?
N1 Ni1 N4 80.93(4) 2_656 2_656 ?
O1W Ni1 N4 96.42(4) 2_656 2_656 ?
O1W Ni1 N4 101.30(4) . 2_656 ?
N1 Ni1 N4 80.93(4) . . ?
N1 Ni1 N4 79.82(4) 2_656 . ?
O1W Ni1 N4 101.30(4) 2_656 . ?
O1W Ni1 N4 96.43(4) . . ?
N4 Ni1 N4 153.88(5) 2_656 . ?
C6 N1 C2 121.41(10) . . ?
C6 N1 Ni1 119.45(8) . . ?
C2 N1 Ni1 117.45(8) . . ?
N1 C2 C7 120.83(11) . . ?
N1 C2 C3 114.39(10) . . ?
C7 C2 C3 124.76(10) . . ?
N4 C3 C2 112.50(9) . . ?
N4 C3 H31 105.1(9) . . ?
C2 C3 H31 108.0(9) . . ?
N4 C3 H32 111.0(9) . . ?
C2 C3 H32 110.4(9) . . ?
H31 C3 H32 109.6(13) . . ?
C10 N4 C3 110.85(9) . . ?
C10 N4 C5 110.67(9) . . ?
C3 N4 C5 111.91(9) . . ?
C10 N4 Ni1 112.42(7) . . ?
C3 N4 Ni1 102.91(7) . . ?
C5 N4 Ni1 107.84(7) . . ?
N4 C5 C6 112.67(9) . 2_656 ?
N4 C5 H51 109.1 . . ?
C6 C5 H51 109.1 2_656 . ?
N4 C5 H52 109.1 . . ?
C6 C5 H52 109.1 2_656 . ?
H51 C5 H52 107.8 . . ?
N1 C6 C9 120.81(11) . . ?
N1 C6 C5 116.08(10) . 2_656 ?
C9 C6 C5 123.08(11) . 2_656 ?
C2 C7 C8 118.40(11) . . ?
C2 C7 H71 120.8 . . ?
C8 C7 H71 120.8 . . ?
C9 C8 C7 119.97(11) . . ?
C9 C8 H81 120.0 . . ?
C7 C8 H81 120.0 . . ?
C8 C9 C6 118.51(11) . . ?
C8 C9 H91 120.7 . . ?
C6 C9 H91 120.7 . . ?
N4 C10 C11 116.11(9) . . ?
N4 C10 H101 108.3 . . ?
C11 C10 H101 108.3 . . ?
N4 C10 H102 108.3 . . ?
C11 C10 H102 108.3 . . ?
H101 C10 H102 107.4 . . ?
O111 C11 O112 125.14(11) . . ?
O111 C11 C10 119.37(10) . . ?
O112 C11 C10 115.49(10) . . ?
Ni1 O1W H11W 118.2(14) . . ?
Ni1 O1W H12W 132.1(14) . . ?
H11W O1W H12W 109.3(19) . . ?
H21W O2W H22W 109.4(19) . . ?

loop_
_geom_bond_atom_site_label_1
_geom_bond_atom_site_label_2
_geom_bond_distance
_geom_bond_site_symmetry_2
_geom_bond_publ_flag
Ni1 N1 2.0040(9) . ?
Ni1 N1 2.0040(9) 2_656 ?
Ni1 O1W 2.0135(9) 2_656 ?
Ni1 O1W 2.0135(9) . ?
Ni1 N4 2.2222(9) 2_656 ?
Ni1 N4 2.2222(10) . ?
N1 C6 1.3305(15) . ?
N1 C2 1.3375(15) . ?
C2 C7 1.3877(15) . ?
C2 C3 1.5069(16) . ?
C3 N4 1.4861(14) . ?
C3 H31 0.966(17) . ?
C3 H32 0.967(16) . ?
N4 C10 1.4808(14) . ?
N4 C5 1.4862(14) . ?
C5 C6 1.5040(16) 2_656 ?
C5 H51 0.9900 . ?
C5 H52 0.9900 . ?
C6 C9 1.3903(16) . ?
C7 C8 1.3881(17) . ?
C7 H71 0.9500 . ?
C8 C9 1.3859(18) . ?
C8 H81 0.9500 . ?
C9 H91 0.9500 . ?
C10 C11 1.5374(15) . ?
C10 H101 0.9900 . ?
C10 H102 0.9900 . ?
C11 O111 1.2438(14) . ?
C11 O112 1.2636(14) . ?
O1W H11W 0.82(2) . ?
O1W H12W 0.82(2) . ?
O2W H21W 0.79(2) . ?
O2W H22W 0.82(2) . ?
